data_2215070
loop_
_publ_author_name
'Benharref, Ahmed'
'Mazoir, Noureddine'
'Moha, Berraho'
'Essediya, Lassaba'
'Daran, Jean-Claude'

_publ_section_title
;
 (1<i>S</i>,3<i>R</i>,6<i>S</i>)-3-Chloro-<i>trans</i>-himachalene
;
_journal_coeditor_code CS2043
_journal_issue 9
_journal_name_full 'Acta Crystallographica Section E'
_journal_page_first o3681
_journal_page_last o3681
_journal_paper_doi 10.1107/S1600536807037403
_journal_volume 63
_journal_year 2007
_chemical_formula_iupac 'C15 H25 Cl'
_chemical_formula_moiety 'C15 H25 Cl'
_chemical_formula_sum 'C15 H25 Cl'
_chemical_formula_weight 240.80
_chemical_name_systematic
;
(1S,3R,6S)-3-Chloro-trans-himachalene
;
_space_group_IT_number 19
_symmetry_cell_setting orthorhombic
_symmetry_space_group_name_Hall 'P 2ac 2ab'
_symmetry_space_group_name_H-M 'P 21 21 21'
_atom_sites_solution_hydrogens geom
_atom_sites_solution_primary direct
_atom_sites_solution_secondary difmap
_audit_creation_method SHELXL-97
_cell_angle_alpha 90.00
_cell_angle_beta 90.00
_cell_angle_gamma 90.00
_cell_formula_units_Z 8
_cell_length_a 6.0470(2)
_cell_length_b 15.7158(7)
_cell_length_c 29.6845(12)
_cell_measurement_reflns_used 3489
_cell_measurement_temperature 180(2)
_cell_measurement_theta_max 32.1
_cell_measurement_theta_min 2.7
_cell_volume 2821.02(19)
_computing_cell_refinement
;
CrysAlis RED (Oxford Diffraction, 2006)
;
_computing_data_collection
;
CrysAlis CCD (Oxford Diffraction, 2006)
;
_computing_data_reduction 'CrysAlis RED'
_computing_molecular_graphics
;
ORTEPIII (Burnett & Johnson, 1996) and ORTEP-3 for Windows (Farrugia,
1997)
;
_computing_publication_material 'WinGX  (Farrugia, 1999)'
_computing_structure_refinement 'SHELXL97 (Sheldrick, 1997)'
_computing_structure_solution 'SIR97 (Altomare <i>et al.</i>,  1999)'
_diffrn_ambient_temperature 180(2)
_diffrn_detector_area_resol_mean 8.2632
_diffrn_measured_fraction_theta_full 0.998
_diffrn_measured_fraction_theta_max 0.998
_diffrn_measurement_device_type 'Oxford Diffraction CCD Xcalibur'
_diffrn_measurement_method '\w and \f'
_diffrn_radiation_monochromator graphite
_diffrn_radiation_source 'fine-focus sealed tube'
_diffrn_radiation_type MoK\a
_diffrn_radiation_wavelength 0.71073
_diffrn_reflns_av_R_equivalents 0.0471
_diffrn_reflns_av_sigmaI/netI 0.0808
_diffrn_reflns_limit_h_max 5
_diffrn_reflns_limit_h_min -7
_diffrn_reflns_limit_k_max 20
_diffrn_reflns_limit_k_min -20
_diffrn_reflns_limit_l_max 38
_diffrn_reflns_limit_l_min -38
_diffrn_reflns_number 23369
_diffrn_reflns_theta_full 27.10
_diffrn_reflns_theta_max 27.10
_diffrn_reflns_theta_min 2.74
_exptl_absorpt_coefficient_mu 0.246
_exptl_absorpt_correction_T_max 1.00000
_exptl_absorpt_correction_T_min 0.75580
_exptl_absorpt_correction_type multi-scan
_exptl_absorpt_process_details '(CrysAlis RED; Oxford Diffraction, 2006)'
_exptl_crystal_colour colourless
_exptl_crystal_density_diffrn 1.134
_exptl_crystal_density_method 'not measured'
_exptl_crystal_description prism
_exptl_crystal_F_000 1056
_exptl_crystal_size_max 0.65
_exptl_crystal_size_mid 0.24
_exptl_crystal_size_min 0.21
_refine_diff_density_max 0.412
_refine_diff_density_min -0.392
_refine_ls_abs_structure_details 'Flack (1983), based on 2652 Friedel pairs'
_refine_ls_abs_structure_Flack -0.11(7)
_refine_ls_extinction_method none
_refine_ls_goodness_of_fit_ref 1.006
_refine_ls_hydrogen_treatment constr
_refine_ls_matrix_type full
_refine_ls_number_parameters 294
_refine_ls_number_reflns 6222
_refine_ls_number_restraints 15
_refine_ls_restrained_S_all 1.011
_refine_ls_R_factor_all 0.0905
_refine_ls_R_factor_gt 0.0439
_refine_ls_shift/su_max 0.001
_refine_ls_shift/su_mean 0.000
_refine_ls_structure_factor_coef Fsqd
_refine_ls_weighting_details 'calc w=1/[\s^2^(Fo^2^)+(0.0662P)^2^] where P=(Fo^2^+2Fc^2^)/3'
_refine_ls_weighting_scheme calc
_refine_ls_wR_factor_gt 0.0964
_refine_ls_wR_factor_ref 0.1322
_reflns_number_gt 3666
_reflns_number_total 6222
_reflns_threshold_expression I>2\s(I)
_cod_data_source_file cs2043.cif
_cod_data_source_block I
_cod_database_code 2215070
_cod_database_fobs_code 2215070

loop_
_symmetry_equiv_pos_as_xyz
'x, y, z'
'-x+1/2, -y, z+1/2'
'x+1/2, -y+1/2, -z'
'-x, y+1/2, -z+1/2'

loop_
_atom_site_type_symbol
_atom_site_label
_atom_site_fract_x
_atom_site_fract_y
_atom_site_fract_z
_atom_site_U_iso_or_equiv
_atom_site_adp_type
_atom_site_calc_flag
_atom_site_refinement_flags
_atom_site_occupancy
_atom_site_disorder_assembly
_atom_site_disorder_group
Cl Cl2 0.17012(12) -0.00184(5) 0.82920(3) 0.0474(2) Uani d . 1 . .
C C1 0.5574(5) 0.12081(18) 0.87157(9) 0.0324(7) Uani d . 1 . .
H H1 0.4003 0.1220 0.8820 0.039 Uiso calc R 1 . .
C C2 0.5564(5) 0.08395(17) 0.82356(9) 0.0340(7) Uani d . 1 . .
H H21 0.4669 0.1220 0.8042 0.041 Uiso calc R 1 . .
H H22 0.7098 0.0852 0.8119 0.041 Uiso calc R 1 . .
C C3 0.4693(4) -0.00486(19) 0.81847(10) 0.0341(7) Uani d . 1 . .
C C4 0.5669(5) -0.06490(19) 0.85311(10) 0.0394(8) Uani d . 1 . .
H H41 0.7214 -0.0782 0.8446 0.047 Uiso calc R 1 . .
H H42 0.4822 -0.1188 0.8528 0.047 Uiso calc R 1 . .
C C5 0.5647(5) -0.02863(17) 0.90055(10) 0.0383(8) Uani d . 1 . .
H H51 0.6399 -0.0686 0.9213 0.046 Uiso calc R 1 . .
H H52 0.4099 -0.0220 0.9108 0.046 Uiso calc R 1 . .
C C6 0.6811(5) 0.05764(18) 0.90211(9) 0.0335(7) Uani d . 1 . .
H H6 0.8301 0.0490 0.8882 0.040 Uiso calc R 1 . .
C C7 0.7212(6) 0.0838(2) 0.95016(11) 0.0456(9) Uani d . 1 . .
C C8 0.5674(8) 0.1440(2) 0.97280(11) 0.0621(11) Uani d . 1 . .
H H81 0.5793 0.1370 1.0059 0.075 Uiso calc R 1 . .
H H82 0.4135 0.1306 0.9639 0.075 Uiso calc R 1 . .
C C9 0.6195(10) 0.2348(2) 0.96037(12) 0.0794(14) Uani d . 1 . .
H H91 0.5466 0.2727 0.9825 0.095 Uiso calc R 1 . .
H H92 0.7810 0.2434 0.9633 0.095 Uiso calc R 1 . .
C C10 0.5521(7) 0.2611(2) 0.91505(12) 0.0606(11) Uani d . 1 . .
H H10A 0.5904 0.3221 0.9119 0.073 Uiso calc R 1 . .
H H10B 0.3889 0.2571 0.9137 0.073 Uiso calc R 1 . .
C C11 0.6439(5) 0.21461(19) 0.87306(10) 0.0369(7) Uani d . 1 . .
C C12 0.4969(6) -0.0370(2) 0.77094(10) 0.0480(9) Uani d . 1 . .
H H12A 0.4188 0.0010 0.7501 0.072 Uiso calc R 1 . .
H H12B 0.4353 -0.0945 0.7686 0.072 Uiso calc R 1 . .
H H12C 0.6544 -0.0383 0.7632 0.072 Uiso calc R 1 . .
C C13 0.8968(8) 0.0533(2) 0.97185(13) 0.0701(12) Uani d . 1 . .
H H13A 0.9248 0.0700 1.0021 0.084 Uiso calc R 1 . .
H H13B 0.9941 0.0148 0.9571 0.084 Uiso calc R 1 . .
C C14 0.5492(6) 0.2663(2) 0.83362(12) 0.0525(9) Uani d . 1 . .
H H14A 0.5889 0.3264 0.8373 0.079 Uiso calc R 1 . .
H H14B 0.3878 0.2607 0.8332 0.079 Uiso calc R 1 . .
H H14C 0.6104 0.2450 0.8052 0.079 Uiso calc R 1 . .
C C15 0.8931(5) 0.2188(2) 0.87064(13) 0.0588(10) Uani d . 1 . .
H H15A 0.9445 0.1878 0.8440 0.088 Uiso calc R 1 . .
H H15B 0.9565 0.1928 0.8977 0.088 Uiso calc R 1 . .
H H15C 0.9400 0.2783 0.8686 0.088 Uiso calc R 1 . .
Cl Cl1A 0.61711(12) 0.71053(6) 0.79807(3) 0.0478(2) Uani d . 1 . .
C C2A 1.0131(5) 0.73751(18) 0.83943(9) 0.0317(7) Uani d . 1 . .
H H2A1 0.9427 0.7910 0.8496 0.038 Uiso calc R 1 . .
H H2A2 1.1734 0.7487 0.8361 0.038 Uiso calc R 1 . .
C C3A 0.9197(4) 0.7146(2) 0.79321(9) 0.0367(7) Uani d . 1 . .
C C4A 0.9978(5) 0.6273(2) 0.77819(10) 0.0448(9) Uani d . 1 . .
H H4A1 0.9157 0.6106 0.7507 0.054 Uiso calc R 1 . .
H H4A2 1.1567 0.6305 0.7703 0.054 Uiso calc R 1 . .
C C5A 0.9659(6) 0.5603(2) 0.81364(10) 0.0464(9) Uani d . 1 . .
H H5A1 1.0302 0.5061 0.8029 0.056 Uiso calc R 1 . .
H H5A2 0.8056 0.5513 0.8185 0.056 Uiso calc R 1 . .
C C6A 1.0739(5) 0.58486(18) 0.85846(10) 0.0371(8) Uani d . 1 A .
H H6A 1.2356 0.5927 0.8528 0.044 Uiso calc R 1 . .
C C7A 1.0477(6) 0.5107(2) 0.89092(12) 0.0518(9) Uani d D 1 . .
C C8A 0.8830(13) 0.5086(7) 0.9265(2) 0.0495(10) Uani d PD 0.52 A 1
H H8A1 0.8651 0.4490 0.9367 0.059 Uiso calc PR 0.52 A 1
H H8A2 0.7396 0.5274 0.9138 0.059 Uiso calc PR 0.52 A 1
C C9A 0.9364(13) 0.5634(4) 0.9670(2) 0.0495(10) Uani d PD 0.52 A 1
H H9A1 0.8307 0.5491 0.9913 0.059 Uiso calc PR 0.52 A 1
H H9A2 1.0861 0.5481 0.9778 0.059 Uiso calc PR 0.52 A 1
C C10A 0.9295(12) 0.6582(4) 0.9596(2) 0.0495(10) Uani d PD 0.52 A 1
H H10C 0.9698 0.6856 0.9885 0.059 Uiso calc PR 0.52 A 1
H H10D 0.7737 0.6736 0.9534 0.059 Uiso calc PR 0.52 A 1
C C11A 1.0726(5) 0.70010(18) 0.92240(9) 0.0325(7) Uani d D 1 . .
C C14A 1.3124(11) 0.6824(4) 0.9264(3) 0.0462(13) Uani d PD 0.52 A 1
H H14D 1.3924 0.7134 0.9028 0.069 Uiso calc PR 0.52 A 1
H H14E 1.3385 0.6212 0.9229 0.069 Uiso calc PR 0.52 A 1
H H14F 1.3649 0.7010 0.9560 0.069 Uiso calc PR 0.52 A 1
C C15A 1.0291(11) 0.7947(5) 0.9304(3) 0.0462(13) Uani d PD 0.52 A 1
H H15D 1.0688 0.8094 0.9614 0.069 Uiso calc PR 0.52 A 1
H H15E 0.8720 0.8069 0.9254 0.069 Uiso calc PR 0.52 A 1
H H15F 1.1185 0.8285 0.9095 0.069 Uiso calc PR 0.52 A 1
C C1A 0.9818(5) 0.67051(17) 0.87616(9) 0.0287(7) Uani d D 1 A .
H H1A 0.8187 0.6627 0.8799 0.034 Uiso calc R 1 . .
C C8B 0.8358(14) 0.5152(7) 0.9182(3) 0.0495(10) Uani d PD 0.48 A 2
H H8B1 0.7978 0.4578 0.9296 0.059 Uiso calc PR 0.48 A 2
H H8B2 0.7132 0.5349 0.8987 0.059 Uiso calc PR 0.48 A 2
C C9B 0.8644(13) 0.5785(5) 0.9593(3) 0.0495(10) Uani d PD 0.48 A 2
H H9B1 0.7345 0.6168 0.9598 0.059 Uiso calc PR 0.48 A 2
H H9B2 0.8606 0.5445 0.9874 0.059 Uiso calc PR 0.48 A 2
C C10B 1.0686(13) 0.6326(4) 0.9603(2) 0.0495(10) Uani d PD 0.48 A 2
H H10E 1.2002 0.5956 0.9574 0.059 Uiso calc PR 0.48 A 2
H H10F 1.0776 0.6618 0.9898 0.059 Uiso calc PR 0.48 A 2
C C14B 1.3206(12) 0.7264(5) 0.9206(3) 0.0462(13) Uani d PD 0.48 A 2
H H14G 1.3760 0.7349 0.9513 0.069 Uiso calc PR 0.48 A 2
H H14H 1.3356 0.7795 0.9035 0.069 Uiso calc PR 0.48 A 2
H H14I 1.4063 0.6815 0.9058 0.069 Uiso calc PR 0.48 A 2
C C15B 0.9445(12) 0.7763(5) 0.9386(3) 0.0462(13) Uani d PD 0.48 A 2
H H15G 1.0012 0.7942 0.9681 0.069 Uiso calc PR 0.48 A 2
H H15H 0.7877 0.7614 0.9414 0.069 Uiso calc PR 0.48 A 2
H H15I 0.9611 0.8230 0.9170 0.069 Uiso calc PR 0.48 A 2
C C12A 0.9693(6) 0.7850(2) 0.75919(11) 0.0520(9) Uani d . 1 . .
H H12D 1.1293 0.7885 0.7543 0.078 Uiso calc R 1 . .
H H12E 0.9152 0.8395 0.7709 0.078 Uiso calc R 1 . .
H H12F 0.8953 0.7722 0.7306 0.078 Uiso calc R 1 . .
C C13A 1.1925(9) 0.4474(2) 0.88913(15) 0.0889(16) Uani d . 1 A .
H H13C 1.1861 0.4028 0.9107 0.107 Uiso calc R 1 . .
H H13D 1.3026 0.4467 0.8663 0.107 Uiso calc R 1 . .

loop_
_atom_site_aniso_label
_atom_site_aniso_U_11
_atom_site_aniso_U_22
_atom_site_aniso_U_33
_atom_site_aniso_U_12
_atom_site_aniso_U_13
_atom_site_aniso_U_23
Cl2 0.0276(4) 0.0498(5) 0.0649(5) -0.0004(4) 0.0030(4) -0.0004(4)
C1 0.0256(16) 0.0303(16) 0.0412(17) 0.0049(14) 0.0028(14) 0.0051(14)
C2 0.0289(16) 0.0327(16) 0.0403(17) 0.0018(14) 0.0020(14) 0.0068(14)
C3 0.0228(14) 0.0345(16) 0.0449(17) 0.0037(15) 0.0040(13) 0.0004(15)
C4 0.0344(18) 0.0306(16) 0.0532(19) 0.0034(15) 0.0054(16) -0.0015(15)
C5 0.0431(19) 0.0285(16) 0.0432(18) 0.0067(15) 0.0044(16) 0.0083(14)
C6 0.0263(15) 0.0369(17) 0.0372(16) 0.0071(15) 0.0050(14) 0.0029(14)
C7 0.051(2) 0.0402(19) 0.046(2) 0.0000(17) -0.0070(18) 0.0090(16)
C8 0.094(3) 0.051(2) 0.041(2) 0.010(2) 0.013(2) -0.0008(17)
C9 0.127(4) 0.053(2) 0.059(3) 0.018(3) 0.013(3) -0.005(2)
C10 0.077(3) 0.0359(19) 0.068(2) -0.003(2) -0.007(2) -0.0039(18)
C11 0.0292(16) 0.0320(16) 0.0495(18) 0.0028(15) 0.0000(15) 0.0026(15)
C12 0.051(2) 0.047(2) 0.0461(19) 0.0050(18) 0.0036(18) -0.0039(16)
C13 0.089(3) 0.060(2) 0.061(2) 0.010(3) -0.026(2) 0.002(2)
C14 0.056(2) 0.0362(18) 0.065(2) -0.0034(17) -0.003(2) 0.0113(17)
C15 0.0369(19) 0.044(2) 0.096(3) -0.0079(18) -0.005(2) 0.011(2)
Cl1A 0.0273(4) 0.0734(6) 0.0428(4) 0.0024(4) -0.0038(4) -0.0059(4)
C2A 0.0239(15) 0.0372(16) 0.0340(16) -0.0006(13) 0.0011(13) -0.0088(13)
C3A 0.0222(14) 0.054(2) 0.0334(16) -0.0012(16) 0.0013(13) -0.0075(16)
C4A 0.0354(18) 0.062(2) 0.0371(17) 0.0020(18) 0.0024(16) -0.0217(17)
C5A 0.044(2) 0.0458(19) 0.049(2) -0.0010(17) -0.0041(16) -0.0180(17)
C6A 0.0301(17) 0.0368(18) 0.0442(18) 0.0043(15) 0.0017(15) -0.0124(15)
C7A 0.062(2) 0.0309(18) 0.062(2) 0.0065(19) -0.026(2) -0.0100(17)
C8A 0.051(3) 0.056(2) 0.0415(17) -0.005(2) -0.0182(18) 0.0160(15)
C9A 0.051(3) 0.056(2) 0.0415(17) -0.005(2) -0.0182(18) 0.0160(15)
C10A 0.051(3) 0.056(2) 0.0415(17) -0.005(2) -0.0182(18) 0.0160(15)
C11A 0.0317(16) 0.0375(17) 0.0283(15) 0.0021(15) -0.0019(13) -0.0042(13)
C14A 0.037(2) 0.050(3) 0.051(2) 0.011(3) -0.0151(18) -0.023(2)
C15A 0.037(2) 0.050(3) 0.051(2) 0.011(3) -0.0151(18) -0.023(2)
C1A 0.0210(14) 0.0341(16) 0.0310(15) 0.0010(13) 0.0014(13) -0.0045(13)
C8B 0.051(3) 0.056(2) 0.0415(17) -0.005(2) -0.0182(18) 0.0160(15)
C9B 0.051(3) 0.056(2) 0.0415(17) -0.005(2) -0.0182(18) 0.0160(15)
C10B 0.051(3) 0.056(2) 0.0415(17) -0.005(2) -0.0182(18) 0.0160(15)
C14B 0.037(2) 0.050(3) 0.051(2) 0.011(3) -0.0151(18) -0.023(2)
C15B 0.037(2) 0.050(3) 0.051(2) 0.011(3) -0.0151(18) -0.023(2)
C12A 0.044(2) 0.071(2) 0.0409(19) 0.000(2) 0.0039(16) 0.0043(18)
C13A 0.129(4) 0.050(2) 0.087(3) 0.035(3) -0.033(3) -0.014(2)

loop_
_atom_type_symbol
_atom_type_description
_atom_type_scat_dispersion_real
_atom_type_scat_dispersion_imag
_atom_type_scat_source
C C 0.0033 0.0016 'International Tables Vol C Tables 4.2.6.8 and 6.1.1.4'
H H 0.0000 0.0000 'International Tables Vol C Tables 4.2.6.8 and 6.1.1.4'
Cl Cl 0.1484 0.1585 'International Tables Vol C Tables 4.2.6.8 and 6.1.1.4'

loop_
_geom_angle_atom_site_label_1
_geom_angle_atom_site_label_2
_geom_angle_atom_site_label_3
_geom_angle
C2 C1 C6 107.8(2)
C2 C1 C11 112.5(2)
C6 C1 C11 115.4(2)
C2 C1 H1 106.9
C6 C1 H1 106.9
C11 C1 H1 106.9
C3 C2 C1 116.4(2)
C3 C2 H21 108.2
C1 C2 H21 108.2
C3 C2 H22 108.2
C1 C2 H22 108.2
H21 C2 H22 107.3
C2 C3 C12 111.5(3)
C2 C3 C4 112.0(2)
C12 C3 C4 112.5(3)
C2 C3 Cl2 107.7(2)
C12 C3 Cl2 106.2(2)
C4 C3 Cl2 106.4(2)
C3 C4 C5 113.1(2)
C3 C4 H41 109.0
C5 C4 H41 109.0
C3 C4 H42 109.0
C5 C4 H42 109.0
H41 C4 H42 107.8
C4 C5 C6 110.9(2)
C4 C5 H51 109.5
C6 C5 H51 109.5
C4 C5 H52 109.5
C6 C5 H52 109.5
H51 C5 H52 108.0
C7 C6 C5 110.2(2)
C7 C6 C1 117.5(2)
C5 C6 C1 109.3(2)
C7 C6 H6 106.4
C5 C6 H6 106.4
C1 C6 H6 106.4
C13 C7 C8 120.6(3)
C13 C7 C6 119.3(3)
C8 C7 C6 120.1(3)
C7 C8 C9 111.2(3)
C7 C8 H81 109.4
C9 C8 H81 109.4
C7 C8 H82 109.4
C9 C8 H82 109.4
H81 C8 H82 108.0
C10 C9 C8 115.7(4)
C10 C9 H91 108.4
C8 C9 H91 108.4
C10 C9 H92 108.4
C8 C9 H92 108.4
H91 C9 H92 107.4
C9 C10 C11 120.4(3)
C9 C10 H10A 107.2
C11 C10 H10A 107.2
C9 C10 H10B 107.2
C11 C10 H10B 107.2
H10A C10 H10B 106.9
C15 C11 C14 108.2(3)
C15 C11 C10 112.1(3)
C14 C11 C10 103.3(3)
C15 C11 C1 111.9(3)
C14 C11 C1 110.6(2)
C10 C11 C1 110.3(2)
C3 C12 H12A 109.5
C3 C12 H12B 109.5
H12A C12 H12B 109.5
C3 C12 H12C 109.5
H12A C12 H12C 109.5
H12B C12 H12C 109.5
C7 C13 H13A 120.0
C7 C13 H13B 120.0
H13A C13 H13B 120.0
C11 C14 H14A 109.5
C11 C14 H14B 109.5
H14A C14 H14B 109.5
C11 C14 H14C 109.5
H14A C14 H14C 109.5
H14B C14 H14C 109.5
C11 C15 H15A 109.5
C11 C15 H15B 109.5
H15A C15 H15B 109.5
C11 C15 H15C 109.5
H15A C15 H15C 109.5
H15B C15 H15C 109.5
C3A C2A C1A 115.7(2)
C3A C2A H2A1 108.4
C1A C2A H2A1 108.4
C3A C2A H2A2 108.4
C1A C2A H2A2 108.4
H2A1 C2A H2A2 107.4
C4A C3A C2A 111.2(2)
C4A C3A C12A 113.5(2)
C2A C3A C12A 110.6(2)
C4A C3A Cl1A 107.5(2)
C2A C3A Cl1A 107.83(19)
C12A C3A Cl1A 105.9(2)
C5A C4A C3A 112.8(2)
C5A C4A H4A1 109.0
C3A C4A H4A1 109.0
C5A C4A H4A2 109.0
C3A C4A H4A2 109.0
H4A1 C4A H4A2 107.8
C4A C5A C6A 112.2(3)
C4A C5A H5A1 109.2
C6A C5A H5A1 109.2
C4A C5A H5A2 109.2
C6A C5A H5A2 109.2
H5A1 C5A H5A2 107.9
C7A C6A C5A 108.3(2)
C7A C6A C1A 114.4(2)
C5A C6A C1A 111.1(2)
C7A C6A H6A 107.6
C5A C6A H6A 107.6
C1A C6A H6A 107.6
C13A C7A C8A 117.7(5)
C13A C7A C8B 127.9(6)
C8A C7A C8B 14.9(5)
C13A C7A C6A 118.8(4)
C8A C7A C6A 123.3(5)
C8B C7A C6A 113.0(5)
C7A C8A C9A 114.8(6)
C7A C8A H8A1 108.6
C9A C8A H8A1 108.6
C7A C8A H8A2 108.6
C9A C8A H8A2 108.6
H8A1 C8A H8A2 107.6
C10A C9A C8A 116.1(6)
C10A C9A H9A1 108.3
C8A C9A H9A1 108.3
C10A C9A H9A2 108.3
C8A C9A H9A2 108.3
H9A1 C9A H9A2 107.4
C9A C10A C11A 120.6(6)
C9A C10A H10C 107.2
C11A C10A H10C 107.2
C9A C10A H10D 107.2
C11A C10A H10D 107.2
H10C C10A H10D 106.8
C14A C11A C15B 128.8(5)
C14A C11A C15A 109.8(4)
C15B C11A C15A 24.2(4)
C14A C11A C10B 80.1(5)
C15B C11A C10B 107.7(5)
C15A C11A C10B 123.4(5)
C14A C11A C10A 114.2(5)
C15B C11A C10A 79.8(4)
C15A C11A C10A 101.9(4)
C10B C11A C10A 35.1(3)
C14A C11A C1A 111.2(3)
C15B C11A C1A 109.9(4)
C15A C11A C1A 111.6(4)
C10B C11A C1A 115.7(3)
C10A C11A C1A 107.8(3)
C14A C11A C14B 27.0(3)
C15B C11A C14B 107.2(5)
C15A C11A C14B 85.0(4)
C10B C11A C14B 102.9(4)
C10A C11A C14B 132.5(5)
C1A C11A C14B 113.0(4)
C11A C14A H14D 109.5
C11A C14A H14E 109.5
C11A C14A H14F 109.5
C11A C15A H15D 109.5
C11A C15A H15E 109.5
C11A C15A H15F 109.5
C2A C1A C6A 108.2(2)
C2A C1A C11A 112.4(2)
C6A C1A C11A 115.7(2)
C2A C1A H1A 106.7
C6A C1A H1A 106.7
C11A C1A H1A 106.7
C7A C8B C9B 110.4(6)
C7A C8B H8B1 109.6
C9B C8B H8B1 109.6
C7A C8B H8B2 109.6
C9B C8B H8B2 109.6
H8B1 C8B H8B2 108.1
C10B C9B C8B 117.5(7)
C10B C9B H9B1 107.9
C8B C9B H9B1 107.9
C10B C9B H9B2 107.9
C8B C9B H9B2 107.9
H9B1 C9B H9B2 107.2
C9B C10B C11A 112.8(5)
C9B C10B H10E 109.0
C11A C10B H10E 109.0
C9B C10B H10F 109.0
C11A C10B H10F 109.0
H10E C10B H10F 107.8
C11A C14B H14G 109.5
C11A C14B H14H 109.5
H14G C14B H14H 109.5
C11A C14B H14I 109.5
H14G C14B H14I 109.5
H14H C14B H14I 109.5
C11A C15B H15G 109.5
C11A C15B H15H 109.5
H15G C15B H15H 109.5
C11A C15B H15I 109.5
H15G C15B H15I 109.5
H15H C15B H15I 109.5
C3A C12A H12D 109.5
C3A C12A H12E 109.5
H12D C12A H12E 109.5
C3A C12A H12F 109.5
H12D C12A H12F 109.5
H12E C12A H12F 109.5
C7A C13A H13C 120.0
C7A C13A H13D 120.0
H13C C13A H13D 120.0

loop_
_geom_bond_atom_site_label_1
_geom_bond_atom_site_label_2
_geom_bond_distance
Cl2 C3 1.838(3)
C1 C2 1.538(4)
C1 C6 1.538(4)
C1 C11 1.565(4)
C1 H1 1.0000
C2 C3 1.499(4)
C2 H21 0.9900
C2 H22 0.9900
C3 C12 1.508(4)
C3 C4 1.515(4)
C4 C5 1.519(4)
C4 H41 0.9900
C4 H42 0.9900
C5 C6 1.528(4)
C5 H51 0.9900
C5 H52 0.9900
C6 C7 1.504(4)
C6 H6 1.0000
C7 C13 1.331(5)
C7 C8 1.488(5)
C8 C9 1.507(5)
C8 H81 0.9900
C8 H82 0.9900
C9 C10 1.465(5)
C9 H91 0.9900
C9 H92 0.9900
C10 C11 1.548(4)
C10 H10A 0.9900
C10 H10B 0.9900
C11 C15 1.510(4)
C11 C14 1.536(4)
C12 H12A 0.9800
C12 H12B 0.9800
C12 H12C 0.9800
C13 H13A 0.9500
C13 H13B 0.9500
C14 H14A 0.9800
C14 H14B 0.9800
C14 H14C 0.9800
C15 H15A 0.9800
C15 H15B 0.9800
C15 H15C 0.9800
Cl1A C3A 1.837(3)
C2A C3A 1.527(4)
C2A C1A 1.528(4)
C2A H2A1 0.9900
C2A H2A2 0.9900
C3A C4A 1.518(4)
C3A C12A 1.527(4)
C4A C5A 1.501(4)
C4A H4A1 0.9900
C4A H4A2 0.9900
C5A C6A 1.531(4)
C5A H5A1 0.9900
C5A H5A2 0.9900
C6A C7A 1.521(4)
C6A C1A 1.549(4)
C6A H6A 1.0000
C7A C13A 1.326(5)
C7A C8A 1.451(9)
C7A C8B 1.518(10)
C8A C9A 1.515(8)
C8A H8A1 0.9900
C8A H8A2 0.9900
C9A C10A 1.507(9)
C9A H9A1 0.9900
C9A H9A2 0.9900
C10A C11A 1.549(7)
C10A H10C 0.9900
C10A H10D 0.9900
C11A C14A 1.481(7)
C11A C15B 1.506(8)
C11A C15A 1.528(7)
C11A C10B 1.547(6)
C11A C1A 1.550(4)
C11A C14B 1.557(8)
C14A H14D 0.9800
C14A H14E 0.9800
C14A H14F 0.9800
C15A H15D 0.9800
C15A H15E 0.9800
C15A H15F 0.9800
C1A H1A 1.0000
C8B C9B 1.583(9)
C8B H8B1 0.9900
C8B H8B2 0.9900
C9B C10B 1.500(10)
C9B H9B1 0.9900
C9B H9B2 0.9900
C10B H10E 0.9900
C10B H10F 0.9900
C14B H14G 0.9800
C14B H14H 0.9800
C14B H14I 0.9800
C15B H15G 0.9800
C15B H15H 0.9800
C15B H15I 0.9800
C12A H12D 0.9800
C12A H12E 0.9800
C12A H12F 0.9800
C13A H13C 0.9500
C13A H13D 0.9500
